data_2237392
loop_
_publ_author_name
'Taha, Muhammad'
'Baharudin, M. Syukri'
'Ismail, Nor Hadiani'
'Shah, Syed Adnan Ali'
'Yousuf, Sammer'

_publ_section_title
;
 (<i>E</i>)-2-Methoxy-<i>N</i>'-(2,4,6-trihydroxybenzylidene)benzohydrazide
;
_journal_coeditor_code RZ5037
_journal_issue 2
_journal_name_full 'Acta Crystallographica Section E'
_journal_page_first o277
_journal_paper_doi 10.1107/S1600536813001748
_journal_volume 69
_journal_year 2013
_chemical_formula_iupac 'C15 H14 N2 O5'
_chemical_formula_moiety 'C15 H14 N2 O5'
_chemical_formula_sum 'C15 H14 N2 O5'
_chemical_formula_weight 302.28
_chemical_name_systematic
;
(<i>E</i>)-2-Methoxy-<i>N</i>'-(2,4,6-trihydroxybenzylidene)benzohydrazide
;
_space_group_IT_number 19
_symmetry_cell_setting orthorhombic
_symmetry_space_group_name_Hall 'P 2ac 2ab'
_symmetry_space_group_name_H-M 'P 21 21 21'
_atom_sites_solution_hydrogens geom
_atom_sites_solution_primary direct
_atom_sites_solution_secondary difmap
_audit_creation_method SHELXL-97
_cell_angle_alpha 90.00
_cell_angle_beta 90.00
_cell_angle_gamma 90.00
_cell_formula_units_Z 4
_cell_length_a 6.4580(4)
_cell_length_b 13.4772(8)
_cell_length_c 16.3169(9)
_cell_measurement_reflns_used 3988
_cell_measurement_temperature 273(2)
_cell_measurement_theta_max 27.81
_cell_measurement_theta_min 2.50
_cell_volume 1420.15(14)
_computing_cell_refinement 'SAINT (Bruker, 2000)'
_computing_data_collection 'SMART (Bruker, 2000)'
_computing_data_reduction 'SAINT (Bruker, 2000)'
_computing_molecular_graphics 'SHELXTL (Sheldrick, 2008)'
_computing_publication_material
;
SHELXTL (Sheldrick, 2008), PARST (Nardelli, 1995) and PLATON
(Spek, 2009)
;
_computing_structure_refinement 'SHELXL97 (Sheldrick, 2008)'
_computing_structure_solution 'SHELXS97 (Sheldrick, 2008)'
_diffrn_ambient_temperature 273(2)
_diffrn_measured_fraction_theta_full 1.000
_diffrn_measured_fraction_theta_max 1.000
_diffrn_measurement_device_type
;
Bruker SMART APEX CCD area-detector
;
_diffrn_measurement_method '\w scan'
_diffrn_radiation_monochromator graphite
_diffrn_radiation_source 'fine-focus sealed tube'
_diffrn_radiation_type MoK\a
_diffrn_radiation_wavelength 0.71073
_diffrn_reflns_av_R_equivalents 0.0189
_diffrn_reflns_av_sigmaI/netI 0.0177
_diffrn_reflns_limit_h_max 7
_diffrn_reflns_limit_h_min -6
_diffrn_reflns_limit_k_max 16
_diffrn_reflns_limit_k_min -16
_diffrn_reflns_limit_l_max 19
_diffrn_reflns_limit_l_min -19
_diffrn_reflns_number 8414
_diffrn_reflns_theta_full 25.50
_diffrn_reflns_theta_max 25.50
_diffrn_reflns_theta_min 1.96
_exptl_absorpt_coefficient_mu 0.108
_exptl_absorpt_correction_T_max 0.9777
_exptl_absorpt_correction_T_min 0.9643
_exptl_absorpt_correction_type multi-scan
_exptl_absorpt_process_details '(SADABS; Bruker, 2000)'
_exptl_crystal_colour colourless
_exptl_crystal_density_diffrn 1.414
_exptl_crystal_density_method 'not measured'
_exptl_crystal_description block
_exptl_crystal_F_000 632
_exptl_crystal_size_max 0.34
_exptl_crystal_size_mid 0.23
_exptl_crystal_size_min 0.21
_refine_diff_density_max 0.133
_refine_diff_density_min -0.134
_refine_ls_extinction_method none
_refine_ls_goodness_of_fit_ref 1.070
_refine_ls_hydrogen_treatment mixed
_refine_ls_matrix_type full
_refine_ls_number_parameters 216
_refine_ls_number_reflns 2643
_refine_ls_number_restraints 0
_refine_ls_restrained_S_all 1.070
_refine_ls_R_factor_all 0.0328
_refine_ls_R_factor_gt 0.0303
_refine_ls_shift/su_max 0.000
_refine_ls_shift/su_mean 0.000
_refine_ls_structure_factor_coef Fsqd
_refine_ls_weighting_details 'calc w=1/[\s^2^(Fo^2^)+(0.0444P)^2^+0.1141P] where P=(Fo^2^+2Fc^2^)/3'
_refine_ls_weighting_scheme calc
_refine_ls_wR_factor_gt 0.0773
_refine_ls_wR_factor_ref 0.0796
_reflns_number_gt 2481
_reflns_number_total 2643
_reflns_threshold_expression I>2sigma(I)
_cod_data_source_file rz5037.cif
_cod_data_source_block I
_cod_database_code 2237392
_cod_database_fobs_code 2237392

loop_
_symmetry_equiv_pos_as_xyz
'x, y, z'
'-x+1/2, -y, z+1/2'
'-x, y+1/2, -z+1/2'
'x+1/2, -y+1/2, -z'

loop_
_atom_site_type_symbol
_atom_site_label
_atom_site_fract_x
_atom_site_fract_y
_atom_site_fract_z
_atom_site_U_iso_or_equiv
_atom_site_adp_type
_atom_site_calc_flag
_atom_site_refinement_flags
_atom_site_occupancy
_atom_site_symmetry_multiplicity
O O1 0.5330(2) 0.22125(9) 0.11606(8) 0.0543(3) Uani d . 1 1
O O2 1.1070(2) 0.40655(9) 0.02009(8) 0.0578(3) Uani d . 1 1
H H3A 1.091(5) 0.3604(19) -0.0222(16) 0.100(8) Uiso d . 1 1
O O3 0.6905(2) 0.53380(9) 0.23545(7) 0.0511(3) Uani d . 1 1
H H2B 0.785(3) 0.5781(16) 0.2396(12) 0.065(7) Uiso d . 1 1
O O4 0.0021(2) 0.16307(8) 0.25569(7) 0.0518(3) Uani d . 1 1
O O5 -0.0653(2) 0.42748(8) 0.38286(8) 0.0578(3) Uani d . 1 1
N N1 0.2953(2) 0.30535(10) 0.22647(8) 0.0421(3) Uani d . 1 1
N N2 0.1262(2) 0.31688(11) 0.27673(8) 0.0436(3) Uani d . 1 1
H H2A 0.111(3) 0.3735(14) 0.2990(11) 0.054(5) Uiso d . 1 1
C C1 0.6522(2) 0.30443(11) 0.12072(9) 0.0403(3) Uani d . 1 1
C C2 0.8209(3) 0.31059(12) 0.06945(10) 0.0447(4) Uani d . 1 1
H H2C 0.8508 0.2594 0.0331 0.054 Uiso calc R 1 1
C C3 0.9454(3) 0.39399(11) 0.07272(9) 0.0419(4) Uani d . 1 1
C C4 0.9087(2) 0.46946(11) 0.12866(9) 0.0410(3) Uani d . 1 1
H H4A 0.9973 0.5238 0.1318 0.049 Uiso calc R 1 1
C C5 0.7383(2) 0.46267(10) 0.17972(9) 0.0382(3) Uani d . 1 1
C C6 0.6031(2) 0.38110(11) 0.17590(9) 0.0377(3) Uani d . 1 1
C C7 0.4203(3) 0.37914(12) 0.22646(9) 0.0411(3) Uani d . 1 1
H H7A 0.3922 0.4331 0.2602 0.049 Uiso calc R 1 1
C C8 -0.0127(2) 0.24489(11) 0.28886(9) 0.0385(3) Uani d . 1 1
C C9 -0.1900(2) 0.26844(11) 0.34441(9) 0.0376(3) Uani d . 1 1
C C10 -0.3409(3) 0.19578(12) 0.35197(10) 0.0448(4) Uani d . 1 1
H H10A -0.3256 0.1368 0.3231 0.054 Uiso calc R 1 1
C C11 -0.5130(3) 0.20830(14) 0.40098(10) 0.0521(4) Uani d . 1 1
H H11A -0.6111 0.1581 0.4055 0.063 Uiso calc R 1 1
C C12 -0.5376(3) 0.29535(14) 0.44283(10) 0.0550(5) Uani d . 1 1
H H12A -0.6537 0.3043 0.4758 0.066 Uiso calc R 1 1
C C13 -0.3922(3) 0.37023(14) 0.43680(10) 0.0512(4) Uani d . 1 1
H H13A -0.4119 0.4295 0.4650 0.061 Uiso calc R 1 1
C C14 -0.2165(3) 0.35718(12) 0.38868(9) 0.0431(4) Uani d . 1 1
C C15 -0.0887(4) 0.52036(14) 0.42409(13) 0.0725(6) Uani d . 1 1
H H15A 0.0214 0.5642 0.4082 0.109 Uiso calc R 1 1
H H15B -0.0837 0.5099 0.4823 0.109 Uiso calc R 1 1
H H15C -0.2194 0.5494 0.4096 0.109 Uiso calc R 1 1
H H1A 0.432(4) 0.2267(18) 0.1484(15) 0.094(9) Uiso d . 1 1

loop_
_atom_site_aniso_label
_atom_site_aniso_U_11
_atom_site_aniso_U_22
_atom_site_aniso_U_33
_atom_site_aniso_U_12
_atom_site_aniso_U_13
_atom_site_aniso_U_23
O1 0.0576(8) 0.0517(7) 0.0535(7) -0.0166(6) 0.0105(6) -0.0109(5)
O2 0.0546(8) 0.0572(7) 0.0615(7) -0.0047(6) 0.0220(7) -0.0072(6)
O3 0.0522(8) 0.0449(7) 0.0562(7) -0.0059(6) 0.0124(6) -0.0104(5)
O4 0.0498(7) 0.0414(6) 0.0640(7) 0.0035(5) 0.0084(6) -0.0035(5)
O5 0.0560(8) 0.0481(6) 0.0692(8) -0.0065(6) 0.0153(7) -0.0140(6)
N1 0.0348(7) 0.0485(7) 0.0429(7) 0.0014(6) 0.0043(6) 0.0031(6)
N2 0.0360(7) 0.0438(7) 0.0509(8) 0.0004(6) 0.0083(6) -0.0015(6)
C1 0.0416(9) 0.0404(7) 0.0388(7) -0.0034(7) -0.0035(7) 0.0019(6)
C2 0.0500(10) 0.0429(8) 0.0411(8) 0.0020(8) 0.0065(7) -0.0041(6)
C3 0.0387(9) 0.0456(8) 0.0416(8) 0.0031(7) 0.0052(7) 0.0058(6)
C4 0.0411(9) 0.0375(7) 0.0444(8) -0.0031(7) 0.0017(7) 0.0022(6)
C5 0.0405(8) 0.0375(7) 0.0365(7) 0.0049(7) -0.0005(7) 0.0021(6)
C6 0.0362(8) 0.0416(8) 0.0354(7) 0.0020(7) -0.0004(7) 0.0043(6)
C7 0.0388(9) 0.0448(8) 0.0396(8) 0.0021(7) 0.0009(7) 0.0021(6)
C8 0.0355(8) 0.0398(8) 0.0401(7) 0.0060(7) -0.0030(7) 0.0061(6)
C9 0.0341(8) 0.0421(8) 0.0366(7) 0.0034(6) -0.0015(6) 0.0057(6)
C10 0.0418(9) 0.0471(8) 0.0453(8) -0.0014(7) -0.0017(7) 0.0050(7)
C11 0.0427(10) 0.0657(11) 0.0480(9) -0.0100(9) 0.0030(8) 0.0080(8)
C12 0.0410(10) 0.0777(12) 0.0462(9) 0.0026(9) 0.0109(8) 0.0080(8)
C13 0.0520(11) 0.0583(10) 0.0433(8) 0.0049(9) 0.0070(8) -0.0027(7)
C14 0.0408(9) 0.0484(8) 0.0403(8) 0.0006(7) 0.0002(7) 0.0037(7)
C15 0.0877(16) 0.0541(11) 0.0757(12) -0.0109(11) 0.0154(12) -0.0200(9)

loop_
_atom_type_symbol
_atom_type_description
_atom_type_scat_dispersion_real
_atom_type_scat_dispersion_imag
_atom_type_scat_source
C C 0.0033 0.0016 'International Tables Vol C Tables 4.2.6.8 and 6.1.1.4'
H H 0.0000 0.0000 'International Tables Vol C Tables 4.2.6.8 and 6.1.1.4'
N N 0.0061 0.0033 'International Tables Vol C Tables 4.2.6.8 and 6.1.1.4'
O O 0.0106 0.0060 'International Tables Vol C Tables 4.2.6.8 and 6.1.1.4'

loop_
_geom_angle_atom_site_label_1
_geom_angle_atom_site_label_2
_geom_angle_atom_site_label_3
_geom_angle
C1 O1 H1A 109.3(17)
C3 O2 H3A 107.3(17)
C5 O3 H2B 112.6(14)
C14 O5 C15 120.00(14)
C7 N1 N2 114.39(13)
C8 N2 N1 122.66(13)
C8 N2 H2A 120.7(14)
N1 N2 H2A 116.6(14)
O1 C1 C2 117.59(14)
O1 C1 C6 120.85(14)
C2 C1 C6 121.56(14)
C1 C2 C3 119.07(14)
C1 C2 H2C 120.5
C3 C2 H2C 120.5
O2 C3 C2 121.47(14)
O2 C3 C4 117.05(14)
C2 C3 C4 121.47(14)
C5 C4 C3 118.93(14)
C5 C4 H4A 120.5
C3 C4 H4A 120.5
O3 C5 C4 122.54(14)
O3 C5 C6 116.16(13)
C4 C5 C6 121.29(13)
C5 C6 C1 117.57(13)
C5 C6 C7 119.87(13)
C1 C6 C7 122.55(14)
N1 C7 C6 122.06(14)
N1 C7 H7A 119.0
C6 C7 H7A 119.0
O4 C8 N2 122.19(14)
O4 C8 C9 121.05(14)
N2 C8 C9 116.75(13)
C10 C9 C14 117.96(14)
C10 C9 C8 116.26(13)
C14 C9 C8 125.78(14)
C11 C10 C9 122.09(16)
C11 C10 H10A 119.0
C9 C10 H10A 119.0
C12 C11 C10 119.24(16)
C12 C11 H11A 120.4
C10 C11 H11A 120.4
C11 C12 C13 120.80(16)
C11 C12 H12A 119.6
C13 C12 H12A 119.6
C12 C13 C14 120.14(16)
C12 C13 H13A 119.9
C14 C13 H13A 119.9
O5 C14 C13 122.37(15)
O5 C14 C9 117.88(14)
C13 C14 C9 119.75(15)
O5 C15 H15A 109.5
O5 C15 H15B 109.5
H15A C15 H15B 109.5
O5 C15 H15C 109.5
H15A C15 H15C 109.5
H15B C15 H15C 109.5

loop_
_geom_bond_atom_site_label_1
_geom_bond_atom_site_label_2
_geom_bond_distance
O1 C1 1.3622(18)
O1 H1A 0.84(3)
O2 C3 1.362(2)
O2 H3A 0.93(3)
O3 C5 1.3569(18)
O3 H2B 0.86(2)
O4 C8 1.2321(19)
O5 C14 1.364(2)
O5 C15 1.429(2)
N1 C7 1.281(2)
N1 N2 1.3742(18)
N2 C8 1.336(2)
N2 H2A 0.851(19)
C1 C2 1.376(2)
C1 C6 1.407(2)
C2 C3 1.383(2)
C2 H2C 0.9300
C3 C4 1.387(2)
C4 C5 1.384(2)
C4 H4A 0.9300
C5 C6 1.405(2)
C6 C7 1.440(2)
C7 H7A 0.9300
C8 C9 1.494(2)
C9 C10 1.387(2)
C9 C14 1.408(2)
C10 C11 1.379(2)
C10 H10A 0.9300
C11 C12 1.367(3)
C11 H11A 0.9300
C12 C13 1.382(3)
C12 H12A 0.9300
C13 C14 1.391(2)
C13 H13A 0.9300
C15 H15A 0.9600
C15 H15B 0.9600
C15 H15C 0.9600

loop_
_geom_hbond_atom_site_label_D
_geom_hbond_atom_site_label_H
_geom_hbond_atom_site_label_A
_geom_hbond_site_symmetry_A
_geom_hbond_distance_DH
_geom_hbond_distance_HA
_geom_hbond_distance_DA
_geom_hbond_angle_DHA
_geom_hbond_publ_flag
O1 H1A N1 . 0.84(3) 1.88(2) 2.6243(18) 147(2) yes
N2 H2A O5 . 0.851(19) 1.923(19) 2.5981(18) 135.4(17) yes
O3 H2B O4 3_655 0.86(2) 1.79(2) 2.6452(17) 175(2) yes
O2 H3A O1 4 0.93(3) 1.92(3) 2.8513(18) 172(3) yes

loop_
_geom_torsion_atom_site_label_1
_geom_torsion_atom_site_label_2
_geom_torsion_atom_site_label_3
_geom_torsion_atom_site_label_4
_geom_torsion
C7 N1 N2 C8 -175.22(14)
O1 C1 C2 C3 -179.90(15)
C6 C1 C2 C3 0.4(2)
C1 C2 C3 O2 -176.07(15)
C1 C2 C3 C4 2.6(2)
O2 C3 C4 C5 175.90(14)
C2 C3 C4 C5 -2.8(2)
C3 C4 C5 O3 -179.30(14)
C3 C4 C5 C6 0.1(2)
O3 C5 C6 C1 -177.87(13)
C4 C5 C6 C1 2.7(2)
O3 C5 C6 C7 3.1(2)
C4 C5 C6 C7 -176.29(13)
O1 C1 C6 C5 177.32(14)
C2 C1 C6 C5 -2.9(2)
O1 C1 C6 C7 -3.7(2)
C2 C1 C6 C7 176.02(15)
N2 N1 C7 C6 -178.41(13)
C5 C6 C7 N1 -178.30(14)
C1 C6 C7 N1 2.8(2)
N1 N2 C8 O4 0.1(2)
N1 N2 C8 C9 -179.32(13)
O4 C8 C9 C10 -3.9(2)
N2 C8 C9 C10 175.56(14)
O4 C8 C9 C14 176.47(15)
N2 C8 C9 C14 -4.1(2)
C14 C9 C10 C11 0.0(2)
C8 C9 C10 C11 -179.71(14)
C9 C10 C11 C12 0.8(2)
C10 C11 C12 C13 -0.3(3)
C11 C12 C13 C14 -0.9(3)
C15 O5 C14 C13 -2.9(2)
C15 O5 C14 C9 177.58(16)
C12 C13 C14 O5 -177.81(16)
C12 C13 C14 C9 1.7(2)
C10 C9 C14 O5 178.31(14)
C8 C9 C14 O5 -2.0(2)
C10 C9 C14 C13 -1.2(2)
C8 C9 C14 C13 178.45(14)

loop_
_cod_related_entry_id
_cod_related_entry_database
_cod_related_entry_code
1 ChemSpider 30658323
